data_7059343
loop_
_publ_author_name
'Serebryanskaya, Tatiyana V.'
'Kinzhalov, Mikhail A.'
'Bakulev, Vladimir'
'Alekseev, Georgii'
'Andreeva, Anastasiya'
'Gushchin, Pavel V.'
'Protas, Aleksandra V.'
'Smirnov, Andrey S.'
'Panikorovskii, Taras L.'
'Lippmann, Petra'
'Ott, Ingo'
'Verbilo, Cyril M.'
'Zuraev, Alexander V.'
'Bunev, Alexander S.'
'Boyarskiy, Vadim P.'
'Kasyanenko, Nina A.'

_publ_section_title
;
 Water soluble palladium(ii) and platinum(ii) acyclic diaminocarbene
 complexes: solution behavior, DNA binding, and antiproliferative activity
;
_journal_issue 15
_journal_name_full 'New Journal of Chemistry'
_journal_page_first 5762
_journal_page_last 5773
_journal_paper_doi 10.1039/D0NJ00060D
_journal_volume 44
_journal_year 2020
_chemical_formula_moiety '2(C30 H34 N6 Pd), 3(C H2 Br2), 4(Cl), 2(H2 O)'
_chemical_formula_sum 'C63 H78 Br6 Cl4 N12 O2 Pd2'
_chemical_formula_weight 1869.43
_space_group_crystal_system triclinic
_space_group_IT_number 2
_space_group_name_Hall '-P 1'
_space_group_name_H-M_alt 'P -1'
_atom_sites_solution_hydrogens mixed
_atom_sites_solution_primary iterative
_audit_creation_date 2020-01-27
_audit_creation_method
;
Olex2 1.3
(compiled Nov 21 2019 18:26:39 for OlexSys, GUI svn.r6003)
;
_audit_update_record
;
2020-01-27 deposited with the CCDC.	2020-02-27 downloaded from the CCDC.
;
_cell_angle_alpha 66.979(5)
_cell_angle_beta 84.114(5)
_cell_angle_gamma 75.288(5)
_cell_formula_units_Z 1
_cell_length_a 12.1819(8)
_cell_length_b 12.3676(7)
_cell_length_c 12.8999(7)
_cell_measurement_reflns_used 5750
_cell_measurement_temperature 100(2)
_cell_measurement_theta_max 76.0160
_cell_measurement_theta_min 3.7950
_cell_volume 1730.08(19)
_computing_cell_refinement
;
CrysAlisPro, Agilent Technologies,
Version 1.171.37.35 (release 13-08-2014 CrysAlis171 .NET)
(compiled Aug 13 2014,18:06:01)
;
_computing_data_collection
;
CrysAlisPro, Agilent Technologies,
Version 1.171.37.35 (release 13-08-2014 CrysAlis171 .NET)
(compiled Aug 13 2014,18:06:01)
;
_computing_data_reduction
;
CrysAlisPro, Agilent Technologies,
Version 1.171.37.35 (release 13-08-2014 CrysAlis171 .NET)
(compiled Aug 13 2014,18:06:01)
;
_computing_molecular_graphics 'Olex2 1.3 (Dolomanov et al., 2009)'
_computing_publication_material 'Olex2 1.3 (Dolomanov et al., 2009)'
_computing_structure_refinement 'SHELXL 2018/3 (Sheldrick, 2015)'
_computing_structure_solution
;
Superflip  (Palatinus & Chapuis, 2007;Palatinus & van der Lee, 2008;
Palatinus et al., 2012)
;
_diffrn_ambient_environment N~2~
_diffrn_ambient_temperature 100(2)
_diffrn_detector 'CCD plate'
_diffrn_detector_area_resol_mean 10.3829
_diffrn_detector_type Atlas
_diffrn_measured_fraction_theta_full 0.997
_diffrn_measured_fraction_theta_max 0.997
_diffrn_measurement_details
;
#__ type_ start__ end____ width___ exp.time_
  1 omega  -68.00   32.00   1.0000    7.5000
omega____ theta____ kappa____ phi______ frames
    -      -41.1854   57.0000 -180.0000 100

#__ type_ start__ end____ width___ exp.time_
  2 omega  -43.00   33.00   1.0000    7.5000
omega____ theta____ kappa____ phi______ frames
    -      -41.1854   38.0000  -30.0000 76

#__ type_ start__ end____ width___ exp.time_
  3 omega -109.00  -18.00   1.0000    7.5000
omega____ theta____ kappa____ phi______ frames
    -      -41.1854  -57.0000   30.0000 91

#__ type_ start__ end____ width___ exp.time_
  4 omega    5.00   67.00   1.0000    7.5000
omega____ theta____ kappa____ phi______ frames
    -       41.1854  -99.0000 -120.0000 62

#__ type_ start__ end____ width___ exp.time_
  5 omega   75.00  130.00   1.0000    7.5000
omega____ theta____ kappa____ phi______ frames
    -       41.1854  178.0000  120.0000 55

#__ type_ start__ end____ width___ exp.time_
  6 omega   36.00   67.00   1.0000   24.5000
omega____ theta____ kappa____ phi______ frames
    -      112.0000  -77.0000   60.0000 31

#__ type_ start__ end____ width___ exp.time_
  7 omega   77.00  117.00   1.0000   24.5000
omega____ theta____ kappa____ phi______ frames
    -      112.0000 -125.0000  150.0000 40

#__ type_ start__ end____ width___ exp.time_
  8 omega   45.00   96.00   1.0000   24.5000
omega____ theta____ kappa____ phi______ frames
    -      112.0000  -45.0000  -30.0000 51

#__ type_ start__ end____ width___ exp.time_
  9 omega   42.00   69.00   1.0000   24.5000
omega____ theta____ kappa____ phi______ frames
    -      112.0000  -30.0000  -60.0000 27

#__ type_ start__ end____ width___ exp.time_
 10 omega   41.00   83.00   1.0000   24.5000
omega____ theta____ kappa____ phi______ frames
    -      112.0000  -61.0000 -150.0000 42

#__ type_ start__ end____ width___ exp.time_
 11 omega   64.00  109.00   1.0000   24.5000
omega____ theta____ kappa____ phi______ frames
    -      112.0000  -95.0000  -90.0000 45

#__ type_ start__ end____ width___ exp.time_
 12 omega   97.00  161.00   1.0000   24.5000
omega____ theta____ kappa____ phi______ frames
    -      112.0000   45.0000 -180.0000 64

#__ type_ start__ end____ width___ exp.time_
 13 omega  102.00  168.00   1.0000   24.5000
omega____ theta____ kappa____ phi______ frames
    -      112.0000   42.0000   44.0000 66

#__ type_ start__ end____ width___ exp.time_
 14 omega   40.00  118.00   1.0000   24.5000
omega____ theta____ kappa____ phi______ frames
    -      112.0000 -125.0000   30.0000 78

#__ type_ start__ end____ width___ exp.time_
 15 omega   40.00   81.00   1.0000   24.5000
omega____ theta____ kappa____ phi______ frames
    -      112.0000  -30.0000 -150.0000 41

#__ type_ start__ end____ width___ exp.time_
 16 omega   65.00  108.00   1.0000   24.5000
omega____ theta____ kappa____ phi______ frames
    -      112.0000  -95.0000   30.0000 43

#__ type_ start__ end____ width___ exp.time_
 17 omega   42.00   88.00   1.0000   24.5000
omega____ theta____ kappa____ phi______ frames
    -      112.0000  -30.0000 -120.0000 46

#__ type_ start__ end____ width___ exp.time_
 18 omega   40.00   95.00   1.0000   24.5000
omega____ theta____ kappa____ phi______ frames
    -      112.0000  -45.0000   90.0000 55

#__ type_ start__ end____ width___ exp.time_
 19 omega   37.00   88.00   1.0000   24.5000
omega____ theta____ kappa____ phi______ frames
    -      112.0000  -30.0000  150.0000 51

#__ type_ start__ end____ width___ exp.time_
 20 omega   96.00  126.00   1.0000   24.5000
omega____ theta____ kappa____ phi______ frames
    -      112.0000  -61.0000 -150.0000 30

#__ type_ start__ end____ width___ exp.time_
 21 omega   45.00  109.00   1.0000   24.5000
omega____ theta____ kappa____ phi______ frames
    -      112.0000  -95.0000 -150.0000 64

#__ type_ start__ end____ width___ exp.time_
 22 omega   36.00   70.00   1.0000   24.5000
omega____ theta____ kappa____ phi______ frames
    -      112.0000  -77.0000   90.0000 34

#__ type_ start__ end____ width___ exp.time_
 23 omega   84.00  126.00   1.0000   24.5000
omega____ theta____ kappa____ phi______ frames
    -      112.0000  -77.0000   90.0000 42

#__ type_ start__ end____ width___ exp.time_
 24 omega   59.00  166.00   1.0000   24.5000
omega____ theta____ kappa____ phi______ frames
    -      112.0000   15.0000  150.0000 107
;
_diffrn_measurement_device 'four-circle diffractometer'
_diffrn_measurement_device_type 'SuperNova, Dual, Cu at zero, Atlas'
_diffrn_measurement_method '\w scans'
_diffrn_orient_matrix_UB_11 -0.0701347000
_diffrn_orient_matrix_UB_12 0.1302558000
_diffrn_orient_matrix_UB_13 -0.0578340000
_diffrn_orient_matrix_UB_21 -0.1103489000
_diffrn_orient_matrix_UB_22 -0.0443328000
_diffrn_orient_matrix_UB_23 0.0369347000
_diffrn_orient_matrix_UB_31 -0.0003818000
_diffrn_orient_matrix_UB_32 0.0210489000
_diffrn_orient_matrix_UB_33 0.1101287000
_diffrn_radiation_monochromator mirror
_diffrn_radiation_probe x-ray
_diffrn_radiation_type CuK\a
_diffrn_radiation_wavelength 1.54184
_diffrn_reflns_av_R_equivalents 0.0464
_diffrn_reflns_av_unetI/netI 0.0517
_diffrn_reflns_Laue_measured_fraction_full 0.997
_diffrn_reflns_Laue_measured_fraction_max 0.997
_diffrn_reflns_limit_h_max 14
_diffrn_reflns_limit_h_min -13
_diffrn_reflns_limit_k_max 15
_diffrn_reflns_limit_k_min -10
_diffrn_reflns_limit_l_max 15
_diffrn_reflns_limit_l_min -11
_diffrn_reflns_number 13229
_diffrn_reflns_point_group_measured_fraction_full 0.997
_diffrn_reflns_point_group_measured_fraction_max 0.997
_diffrn_reflns_theta_full 67.684
_diffrn_reflns_theta_max 69.992
_diffrn_reflns_theta_min 3.723
_diffrn_source 'sealed X-ray tube'
_diffrn_source_type 'SuperNova (Cu) X-ray Source'
_exptl_absorpt_coefficient_mu 10.090
_exptl_absorpt_correction_T_max 1.00000
_exptl_absorpt_correction_T_min 0.28293
_exptl_absorpt_correction_type multi-scan
_exptl_absorpt_process_details
;
CrysAlisPro, Agilent Technologies,
Version 1.171.37.35 (release 13-08-2014 CrysAlis171 .NET)
(compiled Aug 13 2014,18:06:01)
Empirical absorption correction using spherical harmonics,
 implemented in SCALE3 ABSPACK scaling algorithm.
;
_exptl_crystal_colour 'clear yellow'
_exptl_crystal_colour_lustre clear
_exptl_crystal_colour_primary yellow
_exptl_crystal_density_diffrn 1.794
_exptl_crystal_description prism
_exptl_crystal_F_000 926
_exptl_crystal_size_max 0.1
_exptl_crystal_size_mid 0.05
_exptl_crystal_size_min 0.05
_refine_diff_density_max 2.575
_refine_diff_density_min -1.241
_refine_diff_density_rms 0.223
_refine_ls_extinction_method none
_refine_ls_goodness_of_fit_ref 1.020
_refine_ls_hydrogen_treatment constr
_refine_ls_matrix_type full
_refine_ls_number_parameters 425
_refine_ls_number_reflns 6529
_refine_ls_number_restraints 0
_refine_ls_restrained_S_all 1.020
_refine_ls_R_factor_all 0.0776
_refine_ls_R_factor_gt 0.0707
_refine_ls_shift/su_max 0.000
_refine_ls_shift/su_mean 0.000
_refine_ls_structure_factor_coef Fsqd
_refine_ls_weighting_details 'w=1/[\s^2^(Fo^2^)+(0.1458P)^2^+4.2213P] where P=(Fo^2^+2Fc^2^)/3'
_refine_ls_weighting_scheme calc
_refine_ls_wR_factor_gt 0.1933
_refine_ls_wR_factor_ref 0.2070
_reflns_Friedel_coverage 0.000
_reflns_number_gt 5674
_reflns_number_total 6529
_reflns_threshold_expression 'I > 2\s(I)'
_cod_data_source_file d0nj00060d2.cif
_cod_data_source_block km994
_cod_depositor_comments
;Adding full bibliography for 7059342--7059343.cif.

 Adding full bibliography for 7059342--7059343.cif.
;
_cod_original_cell_volume 1730.07(19)
_cod_database_code 7059343
_shelx_shelxl_version_number 2018/3
_chemical_oxdiff_formula 'C63 Br6 H76 Cl4 N12 O2 Pd2'
_shelx_space_group_comment
;
The symmetry employed for this shelxl refinement is uniquely defined
by the following loop, which should always be used as a source of
symmetry information in preference to the above space-group names.
They are only intended as comments.
;
_reflns_odcompleteness_completeness 99.90
_reflns_odcompleteness_iscentric 1
_reflns_odcompleteness_theta 72.42
_olex2_refinement_description
;
1. Fixed Uiso
 At 1.2 times of:
  All C(H) groups, All C(H,H) groups, All N(H) groups, All N(H,H) groups
 At 1.5 times of:
  All C(H,H,H) groups, All O(H,H) groups
2. Uiso/Uaniso restraints and constraints
Uanis(C6) = Uanis(C7)
3. Others
 Fixed Sof: Br2S(0.5) Br3S(0.5) C2S(0.5) H2SA(0.5) H2SB(0.5) C3S(0.5)
 H3SA(0.5) H3SB(0.5) C1S(0.5) H1SA(0.5) H1SB(0.5)
4.a Free rotating group:
 O1S(H1SC,H1SD)
4.b Secondary CH2 refined with riding coordinates:
 N3(H3A,H3B), N6(H6A,H6B), C2S(H2SA,H2SB), C3S(H3SA,H3SB), C1S(H1SA,H1SB)
4.c Aromatic/amide H refined with riding coordinates:
 N1(H1), N2(H2), N4(H4), N5(H5), C5(H5A), C6(H6), C7(H7), C11(H11), C12(H12),
 C13(H13), C14(H14), C20(H20), C21(H21), C22(H22), C26(H26), C27(H27), C28(H28),
  C29(H29)
4.d Idealised Me refined as rotating group:
 C4(H4A,H4B,H4C), C9(H9A,H9B,H9C), C19(H19A,H19B,H19C), C24(H24A,H24B,H24C)
;
_smtbx_masks_void_probe_radius 1.2
_smtbx_masks_void_truncation_radius 1.2
_olex2_submission_special_instructions 'No special instructions were received'

loop_
_space_group_symop_operation_xyz
'x, y, z'
'-x, -y, -z'

loop_
_atom_site_label
_atom_site_type_symbol
_atom_site_fract_x
_atom_site_fract_y
_atom_site_fract_z
_atom_site_U_iso_or_equiv
_atom_site_adp_type
_atom_site_occupancy
_atom_site_site_symmetry_order
_atom_site_calc_flag
_atom_site_refinement_flags_posn
_atom_site_refinement_flags_adp
_atom_site_refinement_flags_occupancy
_atom_site_disorder_assembly
_atom_site_disorder_group
Pd1 Pd 0.86718(3) 0.92447(3) 0.06353(3) 0.02793(18) Uani 1 1 d . . . . .
N1 N 0.9688(5) 0.6932(5) 0.2502(5) 0.0336(11) Uani 1 1 d . . . . .
H1 H 0.985987 0.741524 0.277917 0.040 Uiso 1 1 calc R U . . .
N2 N 0.8960(4) 0.6698(4) 0.1077(4) 0.0301(10) Uani 1 1 d . . . . .
H2 H 0.914688 0.591959 0.148783 0.036 Uiso 1 1 calc R U . . .
N3 N 0.9311(4) 0.8796(4) -0.0744(4) 0.0289(10) Uani 1 1 d . . . . .
H3A H 0.928749 0.947814 -0.137240 0.035 Uiso 1 1 calc R U . . .
H3B H 1.004525 0.836842 -0.061758 0.035 Uiso 1 1 calc R U . . .
N4 N 0.8326(5) 0.9510(5) 0.2856(5) 0.0347(11) Uani 1 1 d . . . . .
H4 H 0.902754 0.907303 0.297986 0.042 Uiso 1 1 calc R U . . .
N5 N 0.6836(5) 1.0489(5) 0.1663(5) 0.0338(11) Uani 1 1 d . . . . .
H5 H 0.649250 1.069834 0.221318 0.041 Uiso 1 1 calc R U . . .
N6 N 0.8009(5) 1.1068(4) -0.0400(5) 0.0320(11) Uani 1 1 d . . . . .
H6A H 0.819026 1.157109 -0.012017 0.038 Uiso 1 1 calc R U . . .
H6B H 0.829314 1.123235 -0.111171 0.038 Uiso 1 1 calc R U . . .
C1 C 0.9172(5) 0.7446(5) 0.1527(6) 0.0325(13) Uani 1 1 d . . . . .
C2 C 1.0004(6) 0.5647(5) 0.3171(5) 0.0355(13) Uani 1 1 d . . . . .
C3 C 0.9167(7) 0.5034(6) 0.3743(5) 0.0373(14) Uani 1 1 d . . . . .
C4 C 0.7900(7) 0.5676(7) 0.3602(7) 0.0485(17) Uani 1 1 d . . . . .
H4A H 0.782010 0.655245 0.328767 0.073 Uiso 1 1 calc R U . . .
H4B H 0.752053 0.543753 0.433692 0.073 Uiso 1 1 calc R U . . .
H4C H 0.755210 0.544562 0.309067 0.073 Uiso 1 1 calc R U . . .
C5 C 0.9501(8) 0.3820(6) 0.4414(6) 0.0462(17) Uani 1 1 d . . . . .
H5A H 0.894323 0.340045 0.482670 0.055 Uiso 1 1 calc R U . . .
C6 C 1.0602(7) 0.3217(5) 0.4494(5) 0.0391(10) Uani 1 1 d . . . . .
H6 H 1.080469 0.237256 0.492049 0.047 Uiso 1 1 calc R U . . .
C7 C 1.1438(7) 0.3830(5) 0.3954(5) 0.0391(10) Uani 1 1 d . . . . .
H7 H 1.221197 0.340393 0.405154 0.047 Uiso 1 1 calc R U . . .
C8 C 1.1166(6) 0.5052(6) 0.3273(6) 0.0380(14) Uani 1 1 d . . . . .
C9 C 1.2039(7) 0.5693(6) 0.2691(6) 0.0425(15) Uani 1 1 d . . . . .
H9A H 1.193101 0.599066 0.187516 0.064 Uiso 1 1 calc R U . . .
H9B H 1.278947 0.514159 0.289120 0.064 Uiso 1 1 calc R U . . .
H9C H 1.198553 0.637628 0.291378 0.064 Uiso 1 1 calc R U . . .
C10 C 0.8475(6) 0.7035(6) 0.0028(6) 0.0334(13) Uani 1 1 d . . . . .
C11 C 0.7899(6) 0.6258(6) -0.0129(6) 0.0367(13) Uani 1 1 d . . . . .
H11 H 0.782754 0.552894 0.047289 0.044 Uiso 1 1 calc R U . . .
C12 C 0.7434(6) 0.6573(6) -0.1177(6) 0.0377(14) Uani 1 1 d . . . . .
H12 H 0.703751 0.606095 -0.129439 0.045 Uiso 1 1 calc R U . . .
C13 C 0.7551(6) 0.7629(7) -0.2046(6) 0.0403(14) Uani 1 1 d . . . . .
H13 H 0.721226 0.784243 -0.275150 0.048 Uiso 1 1 calc R U . . .
C14 C 0.8128(6) 0.8371(6) -0.1929(5) 0.0347(13) Uani 1 1 d . . . . .
H14 H 0.819869 0.908922 -0.254639 0.042 Uiso 1 1 calc R U . . .
C15 C 0.8620(5) 0.8076(5) -0.0899(5) 0.0296(12) Uani 1 1 d . . . . .
C16 C 0.7898(6) 0.9756(5) 0.1885(5) 0.0322(13) Uani 1 1 d . . . . .
C17 C 0.7778(6) 0.9872(6) 0.3758(6) 0.0365(13) Uani 1 1 d . . . . .
C18 C 0.6868(6) 0.9414(6) 0.4319(6) 0.0400(14) Uani 1 1 d . . . . .
C19 C 0.6361(7) 0.8568(6) 0.4012(7) 0.0451(16) Uani 1 1 d . . . . .
H19A H 0.572451 0.904305 0.349404 0.068 Uiso 1 1 calc R U . . .
H19B H 0.609140 0.799479 0.469629 0.068 Uiso 1 1 calc R U . . .
H19C H 0.694313 0.812471 0.364700 0.068 Uiso 1 1 calc R U . . .
C20 C 0.6402(7) 0.9742(7) 0.5227(6) 0.0433(15) Uani 1 1 d . . . . .
H20 H 0.578838 0.942782 0.564599 0.052 Uiso 1 1 calc R U . . .
C21 C 0.6831(7) 1.0516(7) 0.5509(6) 0.0463(16) Uani 1 1 d . . . . .
H21 H 0.649584 1.074131 0.611488 0.056 Uiso 1 1 calc R U . . .
C22 C 0.7724(7) 1.0968(6) 0.4943(6) 0.0412(15) Uani 1 1 d . . . . .
H22 H 0.799893 1.150066 0.516213 0.049 Uiso 1 1 calc R U . . .
C23 C 0.8232(6) 1.0667(6) 0.4061(6) 0.0382(14) Uani 1 1 d . . . . .
C24 C 0.9224(6) 1.1125(7) 0.3460(6) 0.0411(15) Uani 1 1 d . . . . .
H24A H 0.986962 1.044190 0.352459 0.062 Uiso 1 1 calc R U . . .
H24B H 0.942203 1.163829 0.379404 0.062 Uiso 1 1 calc R U . . .
H24C H 0.903588 1.159773 0.266338 0.062 Uiso 1 1 calc R U . . .
C25 C 0.6211(5) 1.0960(5) 0.0627(6) 0.0316(12) Uani 1 1 d . . . . .
C26 C 0.5070(6) 1.1140(6) 0.0664(6) 0.0408(15) Uani 1 1 d . . . . .
H26 H 0.468817 1.096976 0.136990 0.049 Uiso 1 1 calc R U . . .
C27 C 0.4441(6) 1.1574(7) -0.0329(8) 0.0471(17) Uani 1 1 d . . . . .
H27 H 0.363963 1.168159 -0.027876 0.057 Uiso 1 1 calc R U . . .
C28 C 0.4965(6) 1.1857(5) -0.1402(6) 0.0382(15) Uani 1 1 d . . . . .
H28 H 0.454541 1.215760 -0.207910 0.046 Uiso 1 1 calc R U . . .
C29 C 0.6177(6) 1.1656(6) -0.1392(6) 0.0401(14) Uani 1 1 d . . . . .
H29 H 0.657863 1.182461 -0.208699 0.048 Uiso 1 1 calc R U . . .
C30 C 0.6783(6) 1.1225(5) -0.0402(6) 0.0343(13) Uani 1 1 d . . . . .
Br2S Br 0.55774(16) 0.52734(14) 0.18648(15) 0.0511(4) Uani 0.5 1 d . . P A 1
Br3S Br 0.49769(18) 0.54384(14) 0.09720(19) 0.0643(6) Uani 0.5 1 d . . P B 2
Br4S Br 0.52826(9) 0.26803(7) 0.27843(7) 0.0563(3) Uani 1 1 d . . . . .
C2S C 0.6257(13) 0.3588(13) 0.2419(13) 0.043(3) Uani 0.5 1 d . . P A 1
H2SA H 0.677696 0.340601 0.183609 0.052 Uiso 0.5 1 calc R U P A 1
H2SB H 0.671694 0.337962 0.308915 0.052 Uiso 0.5 1 calc R U P A 1
C3S C 0.5401(13) 0.3773(14) 0.1198(14) 0.046(3) Uani 0.5 1 d . . P B 2
H3SA H 0.619366 0.358123 0.093833 0.055 Uiso 0.5 1 calc R U P B 2
H3SB H 0.491069 0.362018 0.072896 0.055 Uiso 0.5 1 calc R U P B 2
Br1S Br 0.42741(11) 0.63605(8) 0.45726(9) 0.0666(3) Uani 1 1 d . . . . .
C1S C 0.517(2) 0.5066(17) 0.5683(16) 0.067(5) Uani 0.5 1 d . . P . .
H1SA H 0.471794 0.487467 0.638945 0.080 Uiso 0.5 1 calc R U P . .
H1SB H 0.582340 0.533244 0.581317 0.080 Uiso 0.5 1 calc R U P . .
Cl1 Cl 1.10255(13) 0.86279(12) 0.29234(12) 0.0339(3) Uani 1 1 d . . . . .
Cl2 Cl 0.83085(13) 1.30223(13) 0.04791(14) 0.0371(3) Uani 1 1 d . . . . .
O1S O 0.9555(5) 0.4164(5) 0.1731(5) 0.0499(12) Uani 1 1 d G . . . .
H1SC H 1.025676 0.382346 0.184449 0.075 Uiso 1 1 d G U . . .
H1SD H 0.926579 0.384254 0.138436 0.075 Uiso 1 1 d G U . . .

loop_
_atom_site_aniso_label
_atom_site_aniso_U_11
_atom_site_aniso_U_22
_atom_site_aniso_U_33
_atom_site_aniso_U_23
_atom_site_aniso_U_13
_atom_site_aniso_U_12
Pd1 0.0390(3) 0.0164(3) 0.0315(3) -0.01092(18) 0.00780(18) -0.01210(17)
N1 0.050(3) 0.019(2) 0.036(3) -0.012(2) 0.003(2) -0.015(2)
N2 0.042(3) 0.018(2) 0.036(3) -0.012(2) 0.005(2) -0.0135(19)
N3 0.038(2) 0.019(2) 0.033(3) -0.013(2) 0.009(2) -0.0108(19)
N4 0.048(3) 0.024(2) 0.036(3) -0.014(2) 0.006(2) -0.012(2)
N5 0.045(3) 0.025(2) 0.036(3) -0.017(2) 0.011(2) -0.011(2)
N6 0.039(3) 0.017(2) 0.037(3) -0.006(2) 0.005(2) -0.0104(19)
C1 0.041(3) 0.022(3) 0.040(3) -0.015(3) 0.015(3) -0.018(2)
C2 0.061(4) 0.019(3) 0.031(3) -0.013(2) 0.004(3) -0.015(3)
C3 0.060(4) 0.027(3) 0.031(3) -0.015(3) 0.009(3) -0.017(3)
C4 0.066(5) 0.031(3) 0.054(4) -0.018(3) 0.015(4) -0.024(3)
C5 0.082(5) 0.028(3) 0.035(3) -0.012(3) 0.007(3) -0.027(3)
C6 0.069(3) 0.0164(19) 0.032(2) -0.0102(17) 0.003(2) -0.0091(19)
C7 0.069(3) 0.0164(19) 0.032(2) -0.0102(17) 0.003(2) -0.0091(19)
C8 0.056(4) 0.028(3) 0.034(3) -0.016(3) -0.002(3) -0.009(3)
C9 0.056(4) 0.033(3) 0.047(4) -0.024(3) -0.002(3) -0.010(3)
C10 0.043(3) 0.023(3) 0.039(3) -0.014(3) 0.007(3) -0.014(2)
C11 0.048(3) 0.024(3) 0.045(4) -0.016(3) 0.005(3) -0.017(3)
C12 0.046(3) 0.033(3) 0.044(4) -0.021(3) 0.002(3) -0.017(3)
C13 0.048(4) 0.038(3) 0.034(3) -0.014(3) 0.004(3) -0.009(3)
C14 0.044(3) 0.027(3) 0.032(3) -0.011(2) 0.008(3) -0.010(2)
C15 0.038(3) 0.020(3) 0.034(3) -0.014(2) 0.008(2) -0.010(2)
C16 0.044(3) 0.023(3) 0.036(3) -0.015(2) 0.017(3) -0.019(2)
C17 0.051(4) 0.023(3) 0.035(3) -0.011(3) 0.004(3) -0.010(3)
C18 0.051(4) 0.026(3) 0.042(4) -0.012(3) 0.005(3) -0.011(3)
C19 0.054(4) 0.031(3) 0.054(4) -0.019(3) 0.022(3) -0.021(3)
C20 0.053(4) 0.035(3) 0.038(3) -0.012(3) 0.010(3) -0.010(3)
C21 0.063(4) 0.031(3) 0.044(4) -0.016(3) 0.004(3) -0.007(3)
C22 0.057(4) 0.031(3) 0.037(3) -0.015(3) 0.002(3) -0.011(3)
C23 0.057(4) 0.023(3) 0.036(3) -0.012(3) -0.001(3) -0.009(3)
C24 0.050(4) 0.041(4) 0.045(4) -0.025(3) 0.008(3) -0.021(3)
C25 0.043(3) 0.016(2) 0.044(3) -0.015(2) 0.005(3) -0.017(2)
C26 0.051(4) 0.023(3) 0.048(4) -0.016(3) 0.012(3) -0.010(3)
C27 0.040(3) 0.032(3) 0.077(5) -0.030(4) 0.003(3) -0.010(3)
C28 0.059(4) 0.016(3) 0.049(4) -0.020(3) 0.017(3) -0.021(3)
C29 0.054(4) 0.022(3) 0.047(4) -0.015(3) 0.001(3) -0.011(3)
C30 0.047(3) 0.019(3) 0.042(3) -0.015(2) 0.005(3) -0.012(2)
Br2S 0.0656(9) 0.0300(7) 0.0530(9) -0.0132(6) 0.0141(7) -0.0131(6)
Br3S 0.0782(12) 0.0251(7) 0.0848(13) -0.0202(8) 0.0333(10) -0.0183(7)
Br4S 0.0779(6) 0.0368(4) 0.0516(5) -0.0207(4) 0.0077(4) -0.0054(4)
C2S 0.048(7) 0.037(7) 0.047(8) -0.012(6) 0.013(6) -0.027(6)
C3S 0.046(7) 0.043(8) 0.053(8) -0.023(7) 0.012(6) -0.015(6)
Br1S 0.0966(8) 0.0389(5) 0.0602(6) -0.0164(4) 0.0173(5) -0.0197(5)
C1S 0.097(14) 0.048(9) 0.057(10) -0.035(8) -0.012(10) 0.008(9)
Cl1 0.0480(8) 0.0223(6) 0.0353(7) -0.0113(5) 0.0059(6) -0.0165(6)
Cl2 0.0465(8) 0.0261(7) 0.0453(8) -0.0196(6) 0.0053(6) -0.0123(6)
O1S 0.070(3) 0.034(3) 0.053(3) -0.021(2) -0.001(3) -0.016(2)

loop_
_atom_type_symbol
_atom_type_description
_atom_type_scat_dispersion_real
_atom_type_scat_dispersion_imag
_atom_type_scat_source
C C 0.0181 0.0091 'International Tables Vol C Tables 4.2.6.8 and 6.1.1.4'
H H 0.0000 0.0000 'International Tables Vol C Tables 4.2.6.8 and 6.1.1.4'
Br Br -0.6763 1.2805 'International Tables Vol C Tables 4.2.6.8 and 6.1.1.4'
Cl Cl 0.3639 0.7018 'International Tables Vol C Tables 4.2.6.8 and 6.1.1.4'
N N 0.0311 0.0180 'International Tables Vol C Tables 4.2.6.8 and 6.1.1.4'
O O 0.0492 0.0322 'International Tables Vol C Tables 4.2.6.8 and 6.1.1.4'
Pd Pd 0.1215 3.9337 'International Tables Vol C Tables 4.2.6.8 and 6.1.1.4'

loop_
_geom_angle_atom_site_label_1
_geom_angle_atom_site_label_2
_geom_angle_atom_site_label_3
_geom_angle
_geom_angle_site_symmetry_1
_geom_angle_site_symmetry_3
_geom_angle_publ_flag
N3 Pd1 N6 92.4(2) . . ?
C1 Pd1 N3 84.3(2) . . ?
C1 Pd1 N6 172.8(2) . . ?
C16 Pd1 N3 174.1(2) . . ?
C16 Pd1 N6 83.9(2) . . ?
C16 Pd1 C1 98.8(3) . . ?
C1 N1 H1 116.7 . . ?
C1 N1 C2 126.5(5) . . ?
C2 N1 H1 116.7 . . ?
C1 N2 H2 116.6 . . ?
C1 N2 C10 126.8(5) . . ?
C10 N2 H2 116.6 . . ?
Pd1 N3 H3A 110.1 . . ?
Pd1 N3 H3B 110.1 . . ?
H3A N3 H3B 108.4 . . ?
C15 N3 Pd1 108.1(4) . . ?
C15 N3 H3A 110.1 . . ?
C15 N3 H3B 110.1 . . ?
C16 N4 H4 116.3 . . ?
C16 N4 C17 127.4(6) . . ?
C17 N4 H4 116.3 . . ?
C16 N5 H5 116.3 . . ?
C16 N5 C25 127.3(5) . . ?
C25 N5 H5 116.3 . . ?
Pd1 N6 H6A 110.5 . . ?
Pd1 N6 H6B 110.5 . . ?
H6A N6 H6B 108.7 . . ?
C30 N6 Pd1 106.1(4) . . ?
C30 N6 H6A 110.5 . . ?
C30 N6 H6B 110.5 . . ?
N1 C1 Pd1 126.1(4) . . ?
N1 C1 N2 116.6(5) . . ?
N2 C1 Pd1 117.3(5) . . ?
C3 C2 N1 119.8(6) . . ?
C3 C2 C8 121.3(6) . . ?
C8 C2 N1 118.7(6) . . ?
C2 C3 C4 121.2(6) . . ?
C5 C3 C2 118.5(7) . . ?
C5 C3 C4 120.3(7) . . ?
C3 C4 H4A 109.5 . . ?
C3 C4 H4B 109.5 . . ?
C3 C4 H4C 109.5 . . ?
H4A C4 H4B 109.5 . . ?
H4A C4 H4C 109.5 . . ?
H4B C4 H4C 109.5 . . ?
C3 C5 H5A 119.3 . . ?
C6 C5 C3 121.5(7) . . ?
C6 C5 H5A 119.3 . . ?
C5 C6 H6 119.9 . . ?
C5 C6 C7 120.2(6) . . ?
C7 C6 H6 119.9 . . ?
C6 C7 H7 119.3 . . ?
C6 C7 C8 121.4(7) . . ?
C8 C7 H7 119.3 . . ?
C2 C8 C9 121.4(6) . . ?
C7 C8 C2 117.0(7) . . ?
C7 C8 C9 121.6(7) . . ?
C8 C9 H9A 109.5 . . ?
C8 C9 H9B 109.5 . . ?
C8 C9 H9C 109.5 . . ?
H9A C9 H9B 109.5 . . ?
H9A C9 H9C 109.5 . . ?
H9B C9 H9C 109.5 . . ?
N2 C10 C11 118.7(6) . . ?
N2 C10 C15 122.1(5) . . ?
C11 C10 C15 119.0(6) . . ?
C10 C11 H11 120.4 . . ?
C12 C11 C10 119.1(6) . . ?
C12 C11 H11 120.4 . . ?
C11 C12 H12 120.1 . . ?
C13 C12 C11 119.8(6) . . ?
C13 C12 H12 120.1 . . ?
C12 C13 H13 118.8 . . ?
C14 C13 C12 122.3(6) . . ?
C14 C13 H13 118.8 . . ?
C13 C14 H14 120.3 . . ?
C13 C14 C15 119.5(6) . . ?
C15 C14 H14 120.3 . . ?
C10 C15 N3 118.0(5) . . ?
C14 C15 N3 121.9(5) . . ?
C14 C15 C10 120.1(6) . . ?
N4 C16 Pd1 127.0(5) . . ?
N4 C16 N5 116.6(6) . . ?
N5 C16 Pd1 116.3(5) . . ?
C18 C17 N4 119.5(6) . . ?
C18 C17 C23 122.3(6) . . ?
C23 C17 N4 118.2(6) . . ?
C17 C18 C19 123.4(6) . . ?
C17 C18 C20 117.5(6) . . ?
C20 C18 C19 119.1(6) . . ?
C18 C19 H19A 109.5 . . ?
C18 C19 H19B 109.5 . . ?
C18 C19 H19C 109.5 . . ?
H19A C19 H19B 109.5 . . ?
H19A C19 H19C 109.5 . . ?
H19B C19 H19C 109.5 . . ?
C18 C20 H20 119.9 . . ?
C21 C20 C18 120.2(7) . . ?
C21 C20 H20 119.9 . . ?
C20 C21 H21 119.1 . . ?
C22 C21 C20 121.8(7) . . ?
C22 C21 H21 119.1 . . ?
C21 C22 H22 119.5 . . ?
C21 C22 C23 121.0(7) . . ?
C23 C22 H22 119.5 . . ?
C17 C23 C24 121.2(6) . . ?
C22 C23 C17 117.3(7) . . ?
C22 C23 C24 121.6(6) . . ?
C23 C24 H24A 109.5 . . ?
C23 C24 H24B 109.5 . . ?
C23 C24 H24C 109.5 . . ?
H24A C24 H24B 109.5 . . ?
H24A C24 H24C 109.5 . . ?
H24B C24 H24C 109.5 . . ?
C26 C25 N5 119.5(6) . . ?
C26 C25 C30 120.4(6) . . ?
C30 C25 N5 120.2(6) . . ?
C25 C26 H26 119.6 . . ?
C25 C26 C27 120.7(7) . . ?
C27 C26 H26 119.6 . . ?
C26 C27 H27 119.0 . . ?
C26 C27 C28 122.0(7) . . ?
C28 C27 H27 119.0 . . ?
C27 C28 H28 122.5 . . ?
C27 C28 C29 114.9(7) . . ?
C29 C28 H28 122.5 . . ?
C28 C29 H29 118.9 . . ?
C30 C29 C28 122.2(7) . . ?
C30 C29 H29 118.9 . . ?
C25 C30 N6 118.2(6) . . ?
C29 C30 N6 122.0(6) . . ?
C29 C30 C25 119.8(6) . . ?
Br2S C2S H2SA 108.8 . . ?
Br2S C2S H2SB 108.8 . . ?
Br4S C2S Br2S 113.9(8) . . ?
Br4S C2S H2SA 108.8 . . ?
Br4S C2S H2SB 108.8 . . ?
H2SA C2S H2SB 107.7 . . ?
Br3S C3S Br4S 113.6(8) . . ?
Br3S C3S H3SA 108.8 . . ?
Br3S C3S H3SB 108.8 . . ?
Br4S C3S H3SA 108.8 . . ?
Br4S C3S H3SB 108.8 . . ?
H3SA C3S H3SB 107.7 . . ?
C1S Br1S C1S 62.3(9) . 2_666 ?
Br1S C1S Br1S 117.7(9) . 2_666 ?
Br1S C1S H1SA 107.9 . . ?
Br1S C1S H1SA 107.9 2_666 . ?
Br1S C1S H1SB 107.9 . . ?
Br1S C1S H1SB 107.9 2_666 . ?
H1SA C1S H1SB 107.2 . . ?
H1SC O1S H1SD 109.5 . . ?

loop_
_geom_bond_atom_site_label_1
_geom_bond_atom_site_label_2
_geom_bond_distance
_geom_bond_site_symmetry_2
_geom_bond_publ_flag
Pd1 N3 2.085(5) . ?
Pd1 N6 2.113(5) . ?
Pd1 C1 2.024(6) . ?
Pd1 C16 2.017(6) . ?
N1 H1 0.8800 . ?
N1 C1 1.309(9) . ?
N1 C2 1.451(8) . ?
N2 H2 0.8800 . ?
N2 C1 1.353(8) . ?
N2 C10 1.398(9) . ?
N3 H3A 0.9100 . ?
N3 H3B 0.9100 . ?
N3 C15 1.448(7) . ?
N4 H4 0.8800 . ?
N4 C16 1.299(9) . ?
N4 C17 1.447(9) . ?
N5 H5 0.8800 . ?
N5 C16 1.362(9) . ?
N5 C25 1.441(9) . ?
N6 H6A 0.9100 . ?
N6 H6B 0.9100 . ?
N6 C30 1.457(9) . ?
C2 C3 1.401(10) . ?
C2 C8 1.413(11) . ?
C3 C4 1.539(11) . ?
C3 C5 1.384(10) . ?
C4 H4A 0.9800 . ?
C4 H4B 0.9800 . ?
C4 H4C 0.9800 . ?
C5 H5A 0.9500 . ?
C5 C6 1.351(12) . ?
C6 H6 0.9500 . ?
C6 C7 1.389(11) . ?
C7 H7 0.9500 . ?
C7 C8 1.391(9) . ?
C8 C9 1.457(11) . ?
C9 H9A 0.9800 . ?
C9 H9B 0.9800 . ?
C9 H9C 0.9800 . ?
C10 C11 1.407(9) . ?
C10 C15 1.409(9) . ?
C11 H11 0.9500 . ?
C11 C12 1.390(10) . ?
C12 H12 0.9500 . ?
C12 C13 1.378(10) . ?
C13 H13 0.9500 . ?
C13 C14 1.347(10) . ?
C14 H14 0.9500 . ?
C14 C15 1.390(9) . ?
C17 C18 1.381(10) . ?
C17 C23 1.431(9) . ?
C18 C19 1.528(10) . ?
C18 C20 1.406(10) . ?
C19 H19A 0.9800 . ?
C19 H19B 0.9800 . ?
C19 H19C 0.9800 . ?
C20 H20 0.9500 . ?
C20 C21 1.374(11) . ?
C21 H21 0.9500 . ?
C21 C22 1.362(11) . ?
C22 H22 0.9500 . ?
C22 C23 1.374(10) . ?
C23 C24 1.481(10) . ?
C24 H24A 0.9800 . ?
C24 H24B 0.9800 . ?
C24 H24C 0.9800 . ?
C25 C26 1.350(10) . ?
C25 C30 1.394(10) . ?
C26 H26 0.9500 . ?
C26 C27 1.404(12) . ?
C27 H27 0.9500 . ?
C27 C28 1.414(11) . ?
C28 H28 0.9500 . ?
C28 C29 1.435(11) . ?
C29 H29 0.9500 . ?
C29 C30 1.385(10) . ?
Br2S C2S 1.902(15) . ?
Br3S C3S 1.901(15) . ?
Br4S C2S 1.743(13) . ?
Br4S C3S 1.977(16) . ?
C2S H2SA 0.9900 . ?
C2S H2SB 0.9900 . ?
C3S H3SA 0.9900 . ?
C3S H3SB 0.9900 . ?
Br1S C1S 1.855(19) . ?
Br1S C1S 1.866(17) 2_666 ?
C1S H1SA 0.9900 . ?
C1S H1SB 0.9900 . ?
O1S H1SC 0.8509 . ?
O1S H1SD 0.8510 . ?

loop_
_geom_torsion_atom_site_label_1
_geom_torsion_atom_site_label_2
_geom_torsion_atom_site_label_3
_geom_torsion_atom_site_label_4
_geom_torsion
_geom_torsion_site_symmetry_1
_geom_torsion_site_symmetry_2
_geom_torsion_site_symmetry_3
_geom_torsion_site_symmetry_4
_geom_torsion_publ_flag
Pd1 N3 C15 C10 -54.3(6) . . . . ?
Pd1 N3 C15 C14 127.2(5) . . . . ?
Pd1 N6 C30 C25 57.5(6) . . . . ?
Pd1 N6 C30 C29 -124.3(5) . . . . ?
N1 C2 C3 C4 5.0(9) . . . . ?
N1 C2 C3 C5 -177.2(6) . . . . ?
N1 C2 C8 C7 177.7(5) . . . . ?
N1 C2 C8 C9 -2.3(9) . . . . ?
N2 C10 C11 C12 -178.7(6) . . . . ?
N2 C10 C15 N3 1.0(9) . . . . ?
N2 C10 C15 C14 179.6(6) . . . . ?
N4 C17 C18 C19 -2.5(10) . . . . ?
N4 C17 C18 C20 176.8(6) . . . . ?
N4 C17 C23 C22 -177.9(6) . . . . ?
N4 C17 C23 C24 0.9(10) . . . . ?
N5 C25 C26 C27 -178.7(5) . . . . ?
N5 C25 C30 N6 -3.0(8) . . . . ?
N5 C25 C30 C29 178.8(5) . . . . ?
C1 N1 C2 C3 -73.2(9) . . . . ?
C1 N1 C2 C8 109.9(8) . . . . ?
C1 N2 C10 C11 -154.3(6) . . . . ?
C1 N2 C10 C15 30.6(10) . . . . ?
C2 N1 C1 Pd1 177.0(5) . . . . ?
C2 N1 C1 N2 -3.2(10) . . . . ?
C2 C3 C5 C6 -2.1(10) . . . . ?
C3 C2 C8 C7 0.9(9) . . . . ?
C3 C2 C8 C9 -179.1(6) . . . . ?
C3 C5 C6 C7 4.1(10) . . . . ?
C4 C3 C5 C6 175.7(7) . . . . ?
C5 C6 C7 C8 -3.5(10) . . . . ?
C6 C7 C8 C2 1.0(9) . . . . ?
C6 C7 C8 C9 -179.0(6) . . . . ?
C8 C2 C3 C4 -178.2(6) . . . . ?
C8 C2 C3 C5 -0.4(9) . . . . ?
C10 N2 C1 Pd1 3.2(8) . . . . ?
C10 N2 C1 N1 -176.5(6) . . . . ?
C10 C11 C12 C13 0.5(10) . . . . ?
C11 C10 C15 N3 -174.0(6) . . . . ?
C11 C10 C15 C14 4.5(9) . . . . ?
C11 C12 C13 C14 1.6(11) . . . . ?
C12 C13 C14 C15 -0.5(11) . . . . ?
C13 C14 C15 N3 175.9(6) . . . . ?
C13 C14 C15 C10 -2.6(10) . . . . ?
C15 C10 C11 C12 -3.5(10) . . . . ?
C16 N4 C17 C18 66.7(9) . . . . ?
C16 N4 C17 C23 -115.4(7) . . . . ?
C16 N5 C25 C26 147.3(6) . . . . ?
C16 N5 C25 C30 -32.5(8) . . . . ?
C17 N4 C16 Pd1 180.0(5) . . . . ?
C17 N4 C16 N5 3.7(9) . . . . ?
C17 C18 C20 C21 1.7(11) . . . . ?
C18 C17 C23 C22 -0.1(10) . . . . ?
C18 C17 C23 C24 178.7(7) . . . . ?
C18 C20 C21 C22 -1.3(12) . . . . ?
C19 C18 C20 C21 -179.0(7) . . . . ?
C20 C21 C22 C23 0.1(12) . . . . ?
C21 C22 C23 C17 0.6(11) . . . . ?
C21 C22 C23 C24 -178.2(7) . . . . ?
C23 C17 C18 C19 179.7(7) . . . . ?
C23 C17 C18 C20 -1.1(10) . . . . ?
C25 N5 C16 Pd1 -1.3(8) . . . . ?
C25 N5 C16 N4 175.4(5) . . . . ?
C25 C26 C27 C28 -0.9(10) . . . . ?
C26 C25 C30 N6 177.2(5) . . . . ?
C26 C25 C30 C29 -1.0(9) . . . . ?
C26 C27 C28 C29 0.5(9) . . . . ?
C27 C28 C29 C30 -0.4(9) . . . . ?
C28 C29 C30 N6 -177.5(5) . . . . ?
C28 C29 C30 C25 0.6(9) . . . . ?
C30 C25 C26 C27 1.1(9) . . . . ?
C1S Br1S C1S Br1S -0.001(1) 2_666 . . 2_666 ?
